data_2237769
loop_
_publ_author_name
'Devi, Seenivasan Karthiga'
'Srinivasan, Thothadri'
'Purushothaman, Santhanagopalan'
'Raghunathan, Raghavachary'
'Velmurugan, Devadasan'

_publ_section_title
;
 8,11,24-Trioxa-21-thia-19-azapentacyclo[16.6.0.0^2,7^.0^12,17^.0^19,23^]tetracosa-2(7),3,5,12,14,16-hexaene
;
_journal_coeditor_code BT6902
_journal_issue 6
_journal_name_full 'Acta Crystallographica Section E'
_journal_page_first o898
_journal_paper_doi 10.1107/S1600536813012798
_journal_volume 69
_journal_year 2013
_chemical_formula_iupac 'C19 H19 N O3 S'
_chemical_formula_moiety 'C19 H19 N O3 S'
_chemical_formula_sum 'C19 H19 N O3 S'
_chemical_formula_weight 341.42
_chemical_name_systematic
8,11,24-Trioxa-21-thia-19-azapentacyclo[16.6.0.0^2,7^.0^12,17^.0^19,23^]tetracosa-2(7),3,5,12,14,16-hexaene
_space_group_IT_number 14
_symmetry_cell_setting monoclinic
_symmetry_space_group_name_Hall '-P 2ybc'
_symmetry_space_group_name_H-M 'P 1 21/c 1'
_atom_sites_solution_hydrogens geom
_atom_sites_solution_primary direct
_atom_sites_solution_secondary difmap
_audit_creation_method SHELXL-97
_cell_angle_alpha 90.000
_cell_angle_beta 100.262(5)
_cell_angle_gamma 90.000
_cell_formula_units_Z 4
_cell_length_a 10.725(5)
_cell_length_b 10.405(5)
_cell_length_c 14.930(5)
_cell_measurement_reflns_used 4067
_cell_measurement_temperature 293(2)
_cell_measurement_theta_max 28.37
_cell_measurement_theta_min 1.93
_cell_volume 1639.4(12)
_computing_cell_refinement 'SAINT (Bruker, 2008)'
_computing_data_collection 'APEX2 (Bruker, 2008)'
_computing_data_reduction 'SAINT (Bruker, 2008)'
_computing_molecular_graphics 'ORTEP-3 for Windows (Farrugia, 2012)'
_computing_publication_material 'SHELXL97 (Sheldrick, 2008) and PLATON (Spek, 2009)'
_computing_structure_refinement 'SHELXL97 (Sheldrick, 2008)'
_computing_structure_solution 'SHELXS97 (Sheldrick, 2008)'
_diffrn_ambient_temperature 293(2)
_diffrn_measured_fraction_theta_full 0.993
_diffrn_measured_fraction_theta_max 0.993
_diffrn_measurement_device_type 'Bruker SMART APEXII area-detector'
_diffrn_measurement_method '\w and \f scans'
_diffrn_radiation_monochromator graphite
_diffrn_radiation_source 'fine-focus sealed tube'
_diffrn_radiation_type MoK\a
_diffrn_radiation_wavelength 0.71073
_diffrn_reflns_av_R_equivalents 0.0299
_diffrn_reflns_av_sigmaI/netI 0.0321
_diffrn_reflns_limit_h_max 14
_diffrn_reflns_limit_h_min -14
_diffrn_reflns_limit_k_max 13
_diffrn_reflns_limit_k_min -13
_diffrn_reflns_limit_l_max 19
_diffrn_reflns_limit_l_min -19
_diffrn_reflns_number 15331
_diffrn_reflns_theta_full 28.37
_diffrn_reflns_theta_max 28.37
_diffrn_reflns_theta_min 1.93
_exptl_absorpt_coefficient_mu 0.215
_exptl_absorpt_correction_T_max 0.9583
_exptl_absorpt_correction_T_min 0.9384
_exptl_absorpt_correction_type multi-scan
_exptl_absorpt_process_details '(<i>SADABS</i>; Bruker, 2008)'
_exptl_crystal_colour colourless
_exptl_crystal_density_diffrn 1.383
_exptl_crystal_density_method 'not measured'
_exptl_crystal_description block
_exptl_crystal_F_000 720
_exptl_crystal_size_max 0.30
_exptl_crystal_size_mid 0.25
_exptl_crystal_size_min 0.20
_refine_diff_density_max 0.644
_refine_diff_density_min -0.344
_refine_ls_extinction_method none
_refine_ls_goodness_of_fit_ref 1.034
_refine_ls_hydrogen_treatment constr
_refine_ls_matrix_type full
_refine_ls_number_parameters 217
_refine_ls_number_reflns 4067
_refine_ls_number_restraints 0
_refine_ls_restrained_S_all 1.034
_refine_ls_R_factor_all 0.0812
_refine_ls_R_factor_gt 0.0483
_refine_ls_shift/su_max 0.000
_refine_ls_shift/su_mean 0.000
_refine_ls_structure_factor_coef Fsqd
_refine_ls_weighting_details 'calc w=1/[\s^2^(Fo^2^)+(0.0712P)^2^+0.3653P] where P=(Fo^2^+2Fc^2^)/3'
_refine_ls_weighting_scheme calc
_refine_ls_wR_factor_gt 0.1302
_refine_ls_wR_factor_ref 0.1487
_reflns_number_gt 2586
_reflns_number_total 4067
_reflns_threshold_expression I>2\s(I)
_cod_data_source_file bt6902.cif
_cod_data_source_block I
_cod_original_sg_symbol_H-M 'P 21/c'
_cod_database_code 2237769
_cod_database_fobs_code 2237769

loop_
_symmetry_equiv_pos_as_xyz
'x, y, z'
'-x, y+1/2, -z+1/2'
'-x, -y, -z'
'x, -y-1/2, z-1/2'

loop_
_atom_site_type_symbol
_atom_site_label
_atom_site_fract_x
_atom_site_fract_y
_atom_site_fract_z
_atom_site_U_iso_or_equiv
_atom_site_adp_type
_atom_site_calc_flag
_atom_site_refinement_flags
_atom_site_occupancy
_atom_site_symmetry_multiplicity
C C1 0.67608(18) 0.00360(19) 0.35262(13) 0.0435(4) Uani d . 1 1
C C2 0.5857(2) 0.0394(2) 0.40363(16) 0.0580(6) Uani d . 1 1
H H2 0.5126 -0.0095 0.4013 0.070 Uiso calc R 1 1
C C3 0.6040(3) 0.1464(3) 0.45719(16) 0.0685(7) Uani d . 1 1
H H3 0.5437 0.1692 0.4920 0.082 Uiso calc R 1 1
C C4 0.7105(3) 0.2208(2) 0.46029(16) 0.0661(7) Uani d . 1 1
H H4 0.7221 0.2943 0.4963 0.079 Uiso calc R 1 1
C C5 0.8005(2) 0.1848(2) 0.40896(14) 0.0556(5) Uani d . 1 1
H H5 0.8725 0.2352 0.4109 0.067 Uiso calc R 1 1
C C6 0.78602(17) 0.07568(18) 0.35488(12) 0.0417(4) Uani d . 1 1
C C7 0.88455(17) 0.03869(17) 0.29832(12) 0.0386(4) Uani d . 1 1
H H7 0.8874 -0.0551 0.2933 0.046 Uiso calc R 1 1
C C8 0.85966(16) 0.09868(18) 0.20073(12) 0.0404(4) Uani d . 1 1
H H8 0.8024 0.1723 0.1992 0.048 Uiso calc R 1 1
C C9 0.80786(17) 0.00603(18) 0.12575(12) 0.0401(4) Uani d . 1 1
C C10 0.8866(2) -0.0566(2) 0.07553(13) 0.0487(5) Uani d . 1 1
H H10 0.9731 -0.0392 0.0872 0.058 Uiso calc R 1 1
C C11 0.8391(2) -0.1444(2) 0.00832(14) 0.0587(6) Uani d . 1 1
H H11 0.8933 -0.1864 -0.0243 0.070 Uiso calc R 1 1
C C12 0.7101(2) -0.1691(2) -0.00986(14) 0.0582(6) Uani d . 1 1
H H12 0.6774 -0.2282 -0.0547 0.070 Uiso calc R 1 1
C C13 0.6300(2) -0.1062(2) 0.03824(14) 0.0517(5) Uani d . 1 1
H H13 0.5434 -0.1224 0.0255 0.062 Uiso calc R 1 1
C C14 0.67837(17) -0.01947(18) 0.10528(12) 0.0404(4) Uani d . 1 1
C C15 0.50032(19) -0.0129(2) 0.18360(16) 0.0538(5) Uani d . 1 1
H H15A 0.4389 -0.0404 0.1314 0.065 Uiso calc R 1 1
H H15B 0.4584 0.0468 0.2184 0.065 Uiso calc R 1 1
C C16 0.54456(18) -0.1283(2) 0.24204(15) 0.0535(5) Uani d . 1 1
H H16A 0.4819 -0.1488 0.2793 0.064 Uiso calc R 1 1
H H16B 0.5516 -0.2015 0.2031 0.064 Uiso calc R 1 1
C C17 1.05652(19) 0.1675(2) 0.27269(14) 0.0507(5) Uani d . 1 1
H H17 1.0490 0.2583 0.2885 0.061 Uiso calc R 1 1
C C18 1.1925(2) 0.1351(3) 0.27092(18) 0.0690(7) Uani d . 1 1
H H18A 1.2486 0.1820 0.3178 0.083 Uiso calc R 1 1
H H18B 1.2140 0.1560 0.2122 0.083 Uiso calc R 1 1
C C19 1.1041(2) -0.0106(2) 0.37495(17) 0.0653(6) Uani d . 1 1
H H19A 1.0625 -0.0903 0.3861 0.078 Uiso calc R 1 1
H H19B 1.1540 0.0186 0.4320 0.078 Uiso calc R 1 1
N N1 1.01005(14) 0.08607(16) 0.33910(11) 0.0472(4) Uani d . 1 1
O O1 0.66449(12) -0.10640(12) 0.29984(9) 0.0473(3) Uani d . 1 1
O O2 0.60208(12) 0.05173(13) 0.15245(9) 0.0488(4) Uani d . 1 1
O O3 0.98101(12) 0.14160(14) 0.18684(9) 0.0507(4) Uani d . 1 1
S S1 1.20505(6) -0.03571(7) 0.29167(6) 0.0782(3) Uani d . 1 1

loop_
_atom_site_aniso_label
_atom_site_aniso_U_11
_atom_site_aniso_U_22
_atom_site_aniso_U_33
_atom_site_aniso_U_12
_atom_site_aniso_U_13
_atom_site_aniso_U_23
C1 0.0465(10) 0.0417(10) 0.0441(10) 0.0101(8) 0.0126(8) 0.0106(8)
C2 0.0566(13) 0.0594(14) 0.0645(13) 0.0105(10) 0.0288(11) 0.0127(11)
C3 0.0815(18) 0.0714(16) 0.0609(14) 0.0299(14) 0.0351(13) 0.0091(12)
C4 0.0878(18) 0.0574(14) 0.0537(12) 0.0204(13) 0.0147(12) -0.0083(11)
C5 0.0636(13) 0.0524(13) 0.0502(11) 0.0061(10) 0.0086(10) -0.0087(10)
C6 0.0450(10) 0.0420(10) 0.0374(9) 0.0067(8) 0.0053(8) 0.0034(8)
C7 0.0368(9) 0.0384(10) 0.0402(9) 0.0004(7) 0.0064(7) -0.0012(8)
C8 0.0376(9) 0.0396(10) 0.0436(9) -0.0009(7) 0.0061(7) 0.0032(8)
C9 0.0437(10) 0.0402(10) 0.0353(8) 0.0010(8) 0.0045(8) 0.0072(8)
C10 0.0463(11) 0.0575(13) 0.0429(10) 0.0006(9) 0.0090(8) 0.0003(9)
C11 0.0670(14) 0.0629(14) 0.0479(11) 0.0057(11) 0.0153(10) -0.0063(10)
C12 0.0724(15) 0.0548(13) 0.0444(11) -0.0044(11) 0.0025(10) -0.0077(10)
C13 0.0488(11) 0.0515(12) 0.0514(11) -0.0051(9) -0.0007(9) 0.0001(10)
C14 0.0410(10) 0.0410(10) 0.0379(9) 0.0019(8) 0.0036(8) 0.0063(8)
C15 0.0374(10) 0.0616(13) 0.0622(12) 0.0019(9) 0.0083(9) 0.0054(11)
C16 0.0416(11) 0.0523(13) 0.0676(13) -0.0057(9) 0.0127(10) 0.0010(10)
C17 0.0539(12) 0.0419(11) 0.0545(11) -0.0115(9) 0.0044(9) -0.0019(9)
C18 0.0471(12) 0.0852(18) 0.0733(15) -0.0232(12) 0.0072(11) 0.0086(14)
C19 0.0432(11) 0.0781(16) 0.0700(14) 0.0011(11) -0.0025(10) 0.0228(13)
N1 0.0386(8) 0.0540(10) 0.0465(9) -0.0036(7) 0.0012(7) -0.0003(8)
O1 0.0407(7) 0.0416(8) 0.0598(8) 0.0031(6) 0.0095(6) 0.0025(6)
O2 0.0420(7) 0.0461(8) 0.0591(8) 0.0028(6) 0.0114(6) 0.0029(6)
O3 0.0468(8) 0.0582(9) 0.0470(7) -0.0132(6) 0.0076(6) 0.0059(7)
S1 0.0494(4) 0.0816(5) 0.1040(6) 0.0119(3) 0.0148(3) -0.0004(4)

loop_
_atom_type_symbol
_atom_type_description
_atom_type_scat_dispersion_real
_atom_type_scat_dispersion_imag
_atom_type_scat_source
C C 0.0033 0.0016 'International Tables Vol C Tables 4.2.6.8 and 6.1.1.4'
H H 0.0000 0.0000 'International Tables Vol C Tables 4.2.6.8 and 6.1.1.4'
N N 0.0061 0.0033 'International Tables Vol C Tables 4.2.6.8 and 6.1.1.4'
O O 0.0106 0.0060 'International Tables Vol C Tables 4.2.6.8 and 6.1.1.4'
S S 0.1246 0.1234 'International Tables Vol C Tables 4.2.6.8 and 6.1.1.4'

loop_
_geom_angle_atom_site_label_1
_geom_angle_atom_site_label_2
_geom_angle_atom_site_label_3
_geom_angle
O1 C1 C2 122.33(19)
O1 C1 C6 116.70(16)
C2 C1 C6 120.9(2)
C3 C2 C1 120.0(2)
C3 C2 H2 120.0
C1 C2 H2 120.0
C2 C3 C4 120.8(2)
C2 C3 H3 119.6
C4 C3 H3 119.6
C3 C4 C5 119.0(2)
C3 C4 H4 120.5
C5 C4 H4 120.5
C4 C5 C6 121.8(2)
C4 C5 H5 119.1
C6 C5 H5 119.1
C5 C6 C1 117.49(18)
C5 C6 C7 121.07(18)
C1 C6 C7 121.41(17)
N1 C7 C6 111.36(15)
N1 C7 C8 104.20(14)
C6 C7 C8 113.43(14)
N1 C7 H7 109.2
C6 C7 H7 109.2
C8 C7 H7 109.2
O3 C8 C9 108.52(14)
O3 C8 C7 104.59(14)
C9 C8 C7 114.59(15)
O3 C8 H8 109.7
C9 C8 H8 109.7
C7 C8 H8 109.7
C10 C9 C14 118.11(18)
C10 C9 C8 121.49(17)
C14 C9 C8 120.40(16)
C11 C10 C9 121.33(19)
C11 C10 H10 119.3
C9 C10 H10 119.3
C12 C11 C10 119.3(2)
C12 C11 H11 120.3
C10 C11 H11 120.3
C13 C12 C11 120.2(2)
C13 C12 H12 119.9
C11 C12 H12 119.9
C12 C13 C14 120.0(2)
C12 C13 H13 120.0
C14 C13 H13 120.0
C13 C14 O2 122.64(17)
C13 C14 C9 121.01(18)
O2 C14 C9 116.27(16)
O2 C15 C16 112.49(16)
O2 C15 H15A 109.1
C16 C15 H15A 109.1
O2 C15 H15B 109.1
C16 C15 H15B 109.1
H15A C15 H15B 107.8
O1 C16 C15 112.16(16)
O1 C16 H16A 109.2
C15 C16 H16A 109.2
O1 C16 H16B 109.2
C15 C16 H16B 109.2
H16A C16 H16B 107.9
O3 C17 N1 107.18(15)
O3 C17 C18 110.00(18)
N1 C17 C18 109.38(18)
O3 C17 H17 110.1
N1 C17 H17 110.1
C18 C17 H17 110.1
C17 C18 S1 105.17(14)
C17 C18 H18A 110.7
S1 C18 H18A 110.7
C17 C18 H18B 110.7
S1 C18 H18B 110.7
H18A C18 H18B 108.8
N1 C19 S1 107.90(15)
N1 C19 H19A 110.1
S1 C19 H19A 110.1
N1 C19 H19B 110.1
S1 C19 H19B 110.1
H19A C19 H19B 108.4
C17 N1 C19 110.68(17)
C17 N1 C7 108.30(15)
C19 N1 C7 116.49(17)
C1 O1 C16 117.03(14)
C14 O2 C15 117.95(16)
C17 O3 C8 108.54(14)
C18 S1 C19 86.56(12)

loop_
_geom_bond_atom_site_label_1
_geom_bond_atom_site_label_2
_geom_bond_distance
C1 O1 1.383(2)
C1 C2 1.386(3)
C1 C6 1.393(3)
C2 C3 1.364(3)
C2 H2 0.9300
C3 C4 1.374(4)
C3 H3 0.9300
C4 C5 1.386(3)
C4 H4 0.9300
C5 C6 1.386(3)
C5 H5 0.9300
C6 C7 1.515(3)
C7 N1 1.461(2)
C7 C8 1.564(2)
C7 H7 0.9800
C8 O3 1.426(2)
C8 C9 1.506(3)
C8 H8 0.9800
C9 C10 1.388(3)
C9 C14 1.393(3)
C10 C11 1.386(3)
C10 H10 0.9300
C11 C12 1.386(3)
C11 H11 0.9300
C12 C13 1.378(3)
C12 H12 0.9300
C13 C14 1.379(3)
C13 H13 0.9300
C14 O2 1.386(2)
C15 O2 1.428(2)
C15 C16 1.510(3)
C15 H15A 0.9700
C15 H15B 0.9700
C16 O1 1.434(2)
C16 H16A 0.9700
C16 H16B 0.9700
C17 O3 1.415(2)
C17 N1 1.458(3)
C17 C18 1.501(3)
C17 H17 0.9800
C18 S1 1.805(3)
C18 H18A 0.9700
C18 H18B 0.9700
C19 N1 1.457(3)
C19 S1 1.808(3)
C19 H19A 0.9700
C19 H19B 0.9700

loop_
_geom_hbond_atom_site_label_D
_geom_hbond_atom_site_label_H
_geom_hbond_atom_site_label_A
_geom_hbond_distance_DH
_geom_hbond_distance_HA
_geom_hbond_distance_DA
_geom_hbond_angle_DHA
C5 H5 N1 0.93 2.51 2.834(3) 101
C7 H7 O1 0.98 2.47 2.805(3) 100
C10 H10 O3 0.93 2.39 2.728(3) 101

loop_
_geom_torsion_atom_site_label_1
_geom_torsion_atom_site_label_2
_geom_torsion_atom_site_label_3
_geom_torsion_atom_site_label_4
_geom_torsion
O1 C1 C2 C3 177.59(19)
C6 C1 C2 C3 -0.2(3)
C1 C2 C3 C4 1.0(3)
C2 C3 C4 C5 -0.8(4)
C3 C4 C5 C6 -0.2(3)
C4 C5 C6 C1 1.0(3)
C4 C5 C6 C7 179.23(18)
O1 C1 C6 C5 -178.67(16)
C2 C1 C6 C5 -0.8(3)
O1 C1 C6 C7 3.1(2)
C2 C1 C6 C7 -179.04(17)
C5 C6 C7 N1 27.6(2)
C1 C6 C7 N1 -154.15(16)
C5 C6 C7 C8 -89.5(2)
C1 C6 C7 C8 88.7(2)
N1 C7 C8 O3 15.47(18)
C6 C7 C8 O3 136.75(16)
N1 C7 C8 C9 134.16(16)
C6 C7 C8 C9 -104.56(18)
O3 C8 C9 C10 20.6(2)
C7 C8 C9 C10 -95.9(2)
O3 C8 C9 C14 -159.70(16)
C7 C8 C9 C14 83.8(2)
C14 C9 C10 C11 -1.5(3)
C8 C9 C10 C11 178.18(18)
C9 C10 C11 C12 0.8(3)
C10 C11 C12 C13 0.3(3)
C11 C12 C13 C14 -0.6(3)
C12 C13 C14 O2 176.39(17)
C12 C13 C14 C9 -0.2(3)
C10 C9 C14 C13 1.2(3)
C8 C9 C14 C13 -178.50(17)
C10 C9 C14 O2 -175.54(16)
C8 C9 C14 O2 4.7(2)
O2 C15 C16 O1 37.5(3)
O3 C17 C18 S1 -83.13(18)
N1 C17 C18 S1 34.3(2)
O3 C17 N1 C19 112.63(19)
C18 C17 N1 C19 -6.6(2)
O3 C17 N1 C7 -16.2(2)
C18 C17 N1 C7 -135.44(18)
S1 C19 N1 C17 -24.3(2)
S1 C19 N1 C7 100.01(18)
C6 C7 N1 C17 -122.40(17)
C8 C7 N1 C17 0.25(19)
C6 C7 N1 C19 112.12(19)
C8 C7 N1 C19 -125.24(18)
C2 C1 O1 C16 47.3(2)
C6 C1 O1 C16 -134.80(18)
C15 C16 O1 C1 51.5(2)
C13 C14 O2 C15 44.0(2)
C9 C14 O2 C15 -139.28(17)
C16 C15 O2 C14 55.3(2)
N1 C17 O3 C8 27.1(2)
C18 C17 O3 C8 145.91(17)
C9 C8 O3 C17 -148.93(15)
C7 C8 O3 C17 -26.20(19)
C17 C18 S1 C19 -40.58(17)
N1 C19 S1 C18 37.84(17)
